data_7246268
loop_
_publ_author_name
'Xu, Jing'
'Wang, Qi'
'Ge, Wei-Wei'
'Wu, Dong'
'Redshaw, Carl'
'Chen, Kai'

_publ_section_title
;
 Sulfonate ligand-induced formation of alkali metal--cucurbit[5]uril-based
 assemblies
;
_journal_issue 10
_journal_name_full CrystEngComm
_journal_page_first 1529
_journal_page_last 1540
_journal_paper_doi 10.1039/D2CE01568D
_journal_volume 25
_journal_year 2023
_chemical_formula_sum 'C40 H52 Cs K N20 O24 S2'
_chemical_formula_weight 1433.09
_space_group_crystal_system monoclinic
_space_group_IT_number 14
_space_group_name_Hall '-P 2ybc'
_space_group_name_H-M_alt 'P 1 21/c 1'
_atom_sites_solution_hydrogens geom
_audit_creation_method SHELXL-2014/7
_audit_update_record
;
2023-01-24 deposited with the CCDC.	2023-02-03 downloaded from the CCDC.
;
_cell_angle_alpha 90.000(5)
_cell_angle_beta 96.033(5)
_cell_angle_gamma 90.000(5)
_cell_formula_units_Z 4
_cell_length_a 12.681(5)
_cell_length_b 16.214(5)
_cell_length_c 27.109(5)
_cell_measurement_reflns_used 8473
_cell_measurement_temperature 293(2)
_cell_measurement_theta_max 24.10
_cell_measurement_theta_min 2.24
_cell_volume 5543(3)
_computing_structure_refinement 'SHELXL-2014/7 (Sheldrick, 2014)'
_diffrn_ambient_temperature 293(2)
_diffrn_measured_fraction_theta_full 0.993
_diffrn_measured_fraction_theta_max 0.993
_diffrn_measurement_device_type 'Bruker APEX-II CCD'
_diffrn_measurement_method '\f and \w scans'
_diffrn_radiation_type MoK\a
_diffrn_radiation_wavelength 0.71073
_diffrn_reflns_av_R_equivalents 0.1092
_diffrn_reflns_av_unetI/netI 0.1202
_diffrn_reflns_Laue_measured_fraction_full 0.993
_diffrn_reflns_Laue_measured_fraction_max 0.993
_diffrn_reflns_limit_h_max 12
_diffrn_reflns_limit_h_min -15
_diffrn_reflns_limit_k_max 19
_diffrn_reflns_limit_k_min -19
_diffrn_reflns_limit_l_max 30
_diffrn_reflns_limit_l_min -32
_diffrn_reflns_number 36037
_diffrn_reflns_point_group_measured_fraction_full 0.993
_diffrn_reflns_point_group_measured_fraction_max 0.993
_diffrn_reflns_theta_full 25.000
_diffrn_reflns_theta_max 25.000
_diffrn_reflns_theta_min 1.466
_exptl_absorpt_coefficient_mu 0.911
_exptl_crystal_colour yellow
_exptl_crystal_density_diffrn 1.621
_exptl_crystal_description lump
_exptl_crystal_F_000 2728
_exptl_crystal_size_max 0.150
_exptl_crystal_size_mid 0.120
_exptl_crystal_size_min 0.110
_refine_diff_density_max 1.767
_refine_diff_density_min -1.496
_refine_diff_density_rms 0.171
_refine_ls_extinction_method none
_refine_ls_goodness_of_fit_ref 1.069
_refine_ls_hydrogen_treatment constr
_refine_ls_matrix_type full
_refine_ls_number_parameters 757
_refine_ls_number_reflns 9695
_refine_ls_number_restraints 138
_refine_ls_restrained_S_all 1.069
_refine_ls_R_factor_all 0.1231
_refine_ls_R_factor_gt 0.0978
_refine_ls_shift/su_max 0.001
_refine_ls_shift/su_mean 0.000
_refine_ls_structure_factor_coef Fsqd
_refine_ls_weighting_details 'w=1/[\s^2^(Fo^2^)+58.6000P] where P=(Fo^2^+2Fc^2^)/3'
_refine_ls_weighting_scheme calc
_refine_ls_wR_factor_gt 0.2363
_refine_ls_wR_factor_ref 0.2549
_reflns_Friedel_coverage 0.000
_reflns_number_gt 6973
_reflns_number_total 9695
_reflns_threshold_expression 'I > 2\s(I)'
_cod_data_source_file d2ce01568d2.cif
_cod_data_source_block mo_20140306ckcs_0m_sq
_cod_depositor_comments 'Adding full bibliography for 7246264--7246269.cif.'
_cod_original_sg_symbol_H-M 'P 21/c'
_cod_database_code 7246268
_shelx_shelxl_version_number 2014/7
_shelx_space_group_comment
;
The symmetry employed for this shelxl refinement is uniquely defined
by the following loop, which should always be used as a source of
symmetry information in preference to the above space-group names.
They are only intended as comments.
;
_shelx_estimated_absorpt_t_min 0.876
_shelx_estimated_absorpt_t_max 0.906

loop_
_space_group_symop_operation_xyz
'x, y, z'
'-x, y+1/2, -z+1/2'
'-x, -y, -z'
'x, -y-1/2, z-1/2'

loop_
_atom_site_label
_atom_site_type_symbol
_atom_site_fract_x
_atom_site_fract_y
_atom_site_fract_z
_atom_site_U_iso_or_equiv
_atom_site_adp_type
_atom_site_occupancy
_atom_site_site_symmetry_order
_atom_site_calc_flag
_atom_site_refinement_flags_posn
_atom_site_refinement_flags_adp
_atom_site_refinement_flags_occupancy
_atom_site_disorder_assembly
_atom_site_disorder_group
Cs1 Cs 1.11341(7) 0.17460(5) 0.35609(3) 0.0714(3) Uani 1 1 d . . . A 4
K2 K 0.44572(17) 0.03565(14) 0.31313(8) 0.0511(5) Uani 1 1 d . . . B 4
O1 O 1.0280(5) 0.0698(4) 0.4341(2) 0.0390(13) Uani 1 1 d . U . A 4
O2 O 1.0614(4) -0.0045(4) 0.3257(2) 0.0380(13) Uani 1 1 d . U . A 4
O3 O 1.0025(5) 0.1446(4) 0.2502(2) 0.0419(13) Uani 1 1 d . U . A 4
O4 O 0.9441(5) 0.3081(4) 0.3062(2) 0.0377(12) Uani 1 1 d . U . A 4
O5 O 0.9565(5) 0.2663(4) 0.4193(2) 0.0402(13) Uani 1 1 d . U . A 4
O6 O 0.5586(5) -0.0328(4) 0.4031(2) 0.0448(14) Uani 1 1 d . U . B 4
O7 O 0.5907(4) -0.1051(4) 0.2961(2) 0.0369(12) Uani 1 1 d . U . B 4
O8 O 0.5365(4) 0.0392(3) 0.2127(2) 0.0334(12) Uani 1 1 d . U . B 4
O9 O 0.4837(5) 0.2027(4) 0.2763(2) 0.0401(13) Uani 1 1 d . U . B 4
O10 O 0.4879(5) 0.1591(4) 0.3895(2) 0.0415(13) Uani 1 1 d . U . B 4
O11 O 0.8847(5) 0.2870(4) 0.5843(2) 0.0481(15) Uani 1 1 d . U . C 4
O12 O 1.0640(6) 0.2890(4) 0.5622(3) 0.0557(18) Uani 1 1 d . U . D 4
O13 O 1.0139(6) 0.3808(5) 0.6266(2) 0.0589(18) Uani 1 1 d . U . E 4
O14 O 0.4455(8) 0.2298(4) 0.5188(3) 0.075(2) Uani 1 1 d . U . F 4
O15 O 0.5990(6) 0.2942(5) 0.5623(3) 0.0611(18) Uani 1 1 d . U . G 4
O16 O 0.4257(6) 0.3214(4) 0.5873(2) 0.0519(17) Uani 1 1 d . U . H 4
O1W O 1.1780(9) 0.2669(7) 0.4794(4) 0.101(3) Uani 1 1 d . U . A 4
O2W O 1.1300(7) 0.3745(5) 0.3897(3) 0.076(2) Uani 1 1 d . U . A 4
O3W O 1.2636(6) 0.2144(5) 0.2725(4) 0.081(2) Uani 1 1 d . U . A 4
S1 S 0.97918(18) 0.33670(13) 0.58105(8) 0.0379(5) Uani 1 1 d . . . . .
S2 S 0.4859(2) 0.30080(13) 0.54616(8) 0.0412(5) Uani 1 1 d . . . . .
C1 C 0.9455(6) 0.0370(5) 0.4442(3) 0.0323(17) Uani 1 1 d . . . . .
C2 C 0.7903(7) 0.0103(5) 0.4814(3) 0.0356(18) Uani 1 1 d . . . . .
H2 H 0.7922 0.0004 0.5171 0.043 Uiso 1 1 calc R U . . .
C3 C 0.8225(6) -0.0692(5) 0.4538(3) 0.0327(18) Uani 1 1 d . . . . .
H3 H 0.8371 -0.1155 0.4767 0.039 Uiso 1 1 calc R U . . .
C4 C 0.6486(6) -0.0300(5) 0.4249(3) 0.0350(19) Uani 1 1 d . . . . .
C5 C 0.9781(6) -0.0957(5) 0.4025(3) 0.0302(17) Uani 1 1 d . . . . .
H5A H 1.0509 -0.0765 0.4061 0.036 Uiso 1 1 calc R U . . .
H5B H 0.9778 -0.1517 0.4151 0.036 Uiso 1 1 calc R U . . .
C6 C 0.7147(7) -0.1559(5) 0.3867(3) 0.0356(19) Uani 1 1 d . . . . .
H6A H 0.6400 -0.1700 0.3816 0.043 Uiso 1 1 calc R U . . .
H6B H 0.7522 -0.2023 0.4029 0.043 Uiso 1 1 calc R U . . .
C7 C 0.9864(6) -0.0513(5) 0.3160(3) 0.0274(16) Uani 1 1 d . . . . .
C8 C 0.8605(6) -0.1538(5) 0.3270(3) 0.0291(16) Uani 1 1 d . . . . .
H8 H 0.8831 -0.2111 0.3328 0.035 Uiso 1 1 calc R U . . .
C9 C 0.8556(6) -0.1309(5) 0.2711(3) 0.0308(17) Uani 1 1 d . . . . .
H9 H 0.8679 -0.1790 0.2506 0.037 Uiso 1 1 calc R U . . .
C10 C 0.6861(6) -0.1141(4) 0.2988(3) 0.0262(16) Uani 1 1 d . . . . .
C11 C 0.9596(6) -0.0247(5) 0.2257(3) 0.0320(17) Uani 1 1 d . . . . .
H11A H 0.9521 -0.0625 0.1978 0.038 Uiso 1 1 calc R U . . .
H11B H 1.0321 -0.0048 0.2293 0.038 Uiso 1 1 calc R U . . .
C12 C 0.7002(7) -0.0842(5) 0.2104(3) 0.0294(16) Uani 1 1 d . . . . .
H12A H 0.6263 -0.1006 0.2087 0.035 Uiso 1 1 calc R U . . .
H12B H 0.7342 -0.1186 0.1875 0.035 Uiso 1 1 calc R U . . .
C13 C 0.9214(7) 0.1243(5) 0.2261(3) 0.0334(18) Uani 1 1 d . . . . .
C14 C 0.7970(6) 0.0414(4) 0.1779(3) 0.0258(15) Uani 1 1 d . . . . .
H14 H 0.8144 0.0183 0.1463 0.031 Uiso 1 1 calc R U . . .
C15 C 0.7639(6) 0.1337(4) 0.1726(3) 0.0261(16) Uani 1 1 d . . . . .
H15 H 0.7638 0.1525 0.1382 0.031 Uiso 1 1 calc R U . . .
C16 C 0.6246(6) 0.0562(5) 0.2007(3) 0.0272(16) Uani 1 1 d . . . . .
C17 C 0.8559(7) 0.2652(5) 0.2070(3) 0.0345(18) Uani 1 1 d . . . . .
H17A H 0.8285 0.2883 0.1752 0.041 Uiso 1 1 calc R U . . .
H17B H 0.9309 0.2782 0.2123 0.041 Uiso 1 1 calc R U . . .
C18 C 0.5928(6) 0.2079(5) 0.1901(3) 0.0314(17) Uani 1 1 d . . . . .
H18A H 0.5188 0.1919 0.1878 0.038 Uiso 1 1 calc R U . . .
H18B H 0.6024 0.2426 0.1617 0.038 Uiso 1 1 calc R U . . .
C19 C 0.8510(7) 0.3188(4) 0.2920(3) 0.0309(17) Uani 1 1 d . . . . .
C20 C 0.6907(6) 0.3254(4) 0.2400(3) 0.0296(17) Uani 1 1 d . . . . .
H20 H 0.6737 0.3662 0.2137 0.035 Uiso 1 1 calc R U . . .
C21 C 0.6734(6) 0.3606(5) 0.2919(3) 0.0302(17) Uani 1 1 d . . . . .
H21 H 0.6532 0.4189 0.2898 0.036 Uiso 1 1 calc R U . . .
C22 C 0.5559(6) 0.2507(5) 0.2734(3) 0.0281(16) Uani 1 1 d . . . . .
C23 C 0.8026(7) 0.3791(5) 0.3706(3) 0.0325(17) Uani 1 1 d . . . . .
H23A H 0.7611 0.4279 0.3760 0.039 Uiso 1 1 calc R U . . .
H23B H 0.8768 0.3948 0.3746 0.039 Uiso 1 1 calc R U . . .
C24 C 0.5428(6) 0.3184(5) 0.3540(3) 0.0316(17) Uani 1 1 d . . . . .
H24A H 0.5415 0.3762 0.3631 0.038 Uiso 1 1 calc R U . . .
H24B H 0.4701 0.2990 0.3495 0.038 Uiso 1 1 calc R U . . .
C25 C 0.8631(7) 0.2659(5) 0.4277(3) 0.0313(17) Uani 1 1 d . . . . .
C26 C 0.6863(6) 0.3058(5) 0.4280(3) 0.0309(17) Uani 1 1 d . . . . .
H26 H 0.6648 0.3559 0.4446 0.037 Uiso 1 1 calc R U . . .
C27 C 0.7108(6) 0.2344(5) 0.4659(3) 0.0313(17) Uani 1 1 d . . . . .
H27 H 0.7025 0.2518 0.4999 0.038 Uiso 1 1 calc R U . . .
C28 C 0.5663(7) 0.1959(5) 0.4090(3) 0.0349(19) Uani 1 1 d . . . . .
C29 C 0.8810(7) 0.1532(5) 0.4902(3) 0.0327(17) Uani 1 1 d . . . . .
H29A H 0.8584 0.1538 0.5233 0.039 Uiso 1 1 calc R U . . .
H29B H 0.9551 0.1690 0.4930 0.039 Uiso 1 1 calc R U . . .
C30 C 0.6195(7) 0.0941(5) 0.4742(3) 0.0352(18) Uani 1 1 d . . . . .
H30A H 0.6355 0.1032 0.5096 0.042 Uiso 1 1 calc R U . . .
H30B H 0.5456 0.0780 0.4684 0.042 Uiso 1 1 calc R U . . .
C31 C 0.9418(6) 0.4162(4) 0.5365(3) 0.0271(16) Uani 1 1 d . . . . .
C32 C 0.8357(6) 0.4265(5) 0.5225(3) 0.0335(18) Uani 1 1 d . . . . .
H32 H 0.7870 0.3921 0.5356 0.040 Uiso 1 1 calc R U . . .
C33 C 0.7994(6) 0.4879(5) 0.4888(3) 0.0360(18) Uani 1 1 d . . . . .
H33 H 0.7271 0.4946 0.4799 0.043 Uiso 1 1 calc R U . . .
C34 C 0.8707(7) 0.5382(5) 0.4688(3) 0.0356(18) Uani 1 1 d . . . . .
H34 H 0.8458 0.5779 0.4457 0.043 Uiso 1 1 calc R U . . .
C35 C 1.0185(6) 0.4687(4) 0.5175(3) 0.0269(15) Uani 1 1 d . . . . .
C36 C 0.4688(6) 0.3868(5) 0.5040(3) 0.0298(17) Uani 1 1 d . . . . .
C37 C 0.4115(7) 0.3732(6) 0.4596(3) 0.0367(19) Uani 1 1 d . . . . .
H37 H 0.3861 0.3206 0.4514 0.044 Uiso 1 1 calc R U . . .
C38 C 0.3901(6) 0.4395(6) 0.4255(3) 0.038(2) Uani 1 1 d . . . . .
H38 H 0.3498 0.4301 0.3953 0.046 Uiso 1 1 calc R U . . .
C39 C 0.4278(6) 0.5157(6) 0.4365(3) 0.0356(19) Uani 1 1 d . . . . .
H39 H 0.4133 0.5580 0.4136 0.043 Uiso 1 1 calc R U . . .
C40 C 0.5101(6) 0.4665(5) 0.5173(3) 0.0300(17) Uani 1 1 d . . . . .
N1 N 0.8712(5) 0.0696(4) 0.4708(2) 0.0335(15) Uani 1 1 d . . . . .
N2 N 0.9162(5) -0.0441(4) 0.4321(2) 0.0321(15) Uani 1 1 d . . . . .
N3 N 0.6837(5) 0.0273(4) 0.4598(2) 0.0354(15) Uani 1 1 d . . . . .
N4 N 0.7281(6) -0.0841(4) 0.4190(2) 0.0351(15) Uani 1 1 d . . . . .
N5 N 0.9389(5) -0.0963(4) 0.3501(2) 0.0308(14) Uani 1 1 d . . . . .
N6 N 0.9404(5) -0.0695(4) 0.2704(2) 0.0290(14) Uani 1 1 d . . . . .
N7 N 0.7545(5) -0.1421(4) 0.3377(2) 0.0319(14) Uani 1 1 d . . . . .
N8 N 0.7497(5) -0.0985(4) 0.2599(2) 0.0279(13) Uani 1 1 d . . . . .
N9 N 0.8898(5) 0.0439(4) 0.2147(2) 0.0275(13) Uani 1 1 d . . . . .
N10 N 0.8437(5) 0.1759(4) 0.2048(2) 0.0291(14) Uani 1 1 d . . . . .
N11 N 0.7057(5) 0.0019(4) 0.1947(2) 0.0249(13) Uani 1 1 d . . . . .
N12 N 0.6576(5) 0.1341(4) 0.1879(2) 0.0289(14) Uani 1 1 d . . . . .
N13 N 0.8028(5) 0.3044(4) 0.2455(2) 0.0292(14) Uani 1 1 d . . . . .
N14 N 0.7749(5) 0.3502(4) 0.3200(2) 0.0317(15) Uani 1 1 d . . . . .
N15 N 0.6185(5) 0.2548(4) 0.2348(2) 0.0290(14) Uani 1 1 d . . . . .
N16 N 0.5886(5) 0.3109(4) 0.3068(2) 0.0312(14) Uani 1 1 d . . . . .
N17 N 0.7844(5) 0.3178(4) 0.4077(2) 0.0309(14) Uani 1 1 d . . . . .
N18 N 0.8193(5) 0.2143(4) 0.4598(2) 0.0321(15) Uani 1 1 d . . . . .
N19 N 0.5989(6) 0.2734(4) 0.3939(2) 0.0347(15) Uani 1 1 d . . . . .
N20 N 0.6334(5) 0.1714(4) 0.4485(2) 0.0353(15) Uani 1 1 d . . . . .
O9W O 0.2384(5) 0.0084(4) 0.2720(3) 0.0599(19) Uani 1 1 d . . . . .

loop_
_atom_site_aniso_label
_atom_site_aniso_U_11
_atom_site_aniso_U_22
_atom_site_aniso_U_33
_atom_site_aniso_U_23
_atom_site_aniso_U_13
_atom_site_aniso_U_12
Cs1 0.0810(6) 0.0596(5) 0.0765(5) -0.0075(4) 0.0210(4) -0.0184(4)
K2 0.0498(12) 0.0505(12) 0.0511(12) -0.0008(9) -0.0029(9) -0.0074(10)
O1 0.034(3) 0.039(3) 0.044(3) -0.001(2) 0.007(2) -0.007(3)
O2 0.033(3) 0.045(3) 0.036(3) -0.002(2) 0.001(2) -0.007(3)
O3 0.034(3) 0.044(3) 0.048(3) -0.009(3) 0.000(2) -0.006(3)
O4 0.033(3) 0.036(3) 0.045(3) 0.000(2) 0.007(2) -0.006(2)
O5 0.033(3) 0.044(3) 0.044(3) 0.006(2) 0.007(2) -0.001(3)
O6 0.038(3) 0.047(3) 0.049(3) 0.003(3) 0.000(3) -0.004(3)
O7 0.027(3) 0.041(3) 0.043(3) 0.003(2) 0.005(2) -0.003(2)
O8 0.024(3) 0.036(3) 0.040(3) 0.003(2) 0.007(2) -0.002(2)
O9 0.033(3) 0.047(3) 0.041(3) 0.000(3) 0.006(2) -0.003(3)
O10 0.037(3) 0.048(3) 0.039(3) 0.003(3) 0.001(2) -0.006(3)
O11 0.060(4) 0.039(3) 0.050(3) 0.008(3) 0.028(3) -0.004(3)
O12 0.059(4) 0.039(3) 0.074(4) 0.024(3) 0.036(3) 0.015(3)
O13 0.068(4) 0.070(5) 0.038(3) 0.007(3) 0.004(3) 0.004(4)
O14 0.133(7) 0.038(4) 0.052(4) -0.005(3) 0.006(4) -0.007(4)
O15 0.076(5) 0.058(4) 0.052(4) 0.010(3) 0.017(3) 0.018(4)
O16 0.074(4) 0.043(3) 0.045(3) 0.006(3) 0.036(3) 0.000(3)
O1W 0.120(7) 0.092(6) 0.096(6) 0.002(5) 0.032(5) -0.016(6)
O2W 0.072(5) 0.078(5) 0.078(5) 0.014(4) 0.011(4) -0.021(4)
O3W 0.055(5) 0.060(5) 0.129(7) 0.004(5) 0.008(5) 0.004(4)
S1 0.0462(12) 0.0344(11) 0.0355(11) 0.0097(8) 0.0159(9) 0.0062(10)
S2 0.0571(14) 0.0355(11) 0.0332(11) 0.0013(9) 0.0153(10) 0.0022(10)
C1 0.036(5) 0.033(4) 0.026(4) 0.006(3) -0.005(3) 0.003(4)
C2 0.046(5) 0.039(5) 0.022(4) 0.006(3) 0.004(3) -0.002(4)
C3 0.040(5) 0.028(4) 0.029(4) 0.013(3) 0.000(3) 0.002(4)
C4 0.032(4) 0.043(5) 0.030(4) 0.013(4) 0.006(3) -0.008(4)
C5 0.030(4) 0.029(4) 0.030(4) 0.005(3) -0.009(3) 0.001(3)
C6 0.046(5) 0.023(4) 0.037(4) 0.010(3) 0.004(4) -0.014(4)
C7 0.024(4) 0.024(4) 0.034(4) -0.006(3) 0.005(3) 0.003(3)
C8 0.036(4) 0.019(4) 0.031(4) 0.002(3) -0.004(3) 0.000(3)
C9 0.041(5) 0.023(4) 0.028(4) -0.005(3) 0.001(3) 0.001(3)
C10 0.033(4) 0.018(3) 0.027(4) -0.001(3) -0.001(3) -0.004(3)
C11 0.022(4) 0.041(5) 0.034(4) -0.004(3) 0.007(3) -0.001(3)
C12 0.039(4) 0.025(4) 0.023(4) -0.004(3) -0.003(3) -0.003(3)
C13 0.037(5) 0.040(5) 0.025(4) -0.008(3) 0.011(3) -0.002(4)
C14 0.032(4) 0.025(4) 0.021(3) -0.003(3) 0.006(3) 0.000(3)
C15 0.036(4) 0.023(4) 0.021(3) 0.003(3) 0.008(3) 0.000(3)
C16 0.035(4) 0.027(4) 0.019(3) 0.000(3) -0.003(3) -0.001(3)
C17 0.045(5) 0.029(4) 0.033(4) 0.004(3) 0.019(4) -0.004(4)
C18 0.034(4) 0.029(4) 0.030(4) 0.003(3) -0.001(3) 0.011(4)
C19 0.038(5) 0.019(4) 0.037(4) 0.000(3) 0.010(4) -0.004(3)
C20 0.042(5) 0.019(4) 0.027(4) 0.005(3) 0.002(3) 0.001(3)
C21 0.038(4) 0.020(4) 0.033(4) -0.001(3) 0.007(3) 0.005(3)
C22 0.024(4) 0.032(4) 0.028(4) 0.005(3) 0.003(3) 0.007(3)
C23 0.046(5) 0.022(4) 0.030(4) -0.001(3) 0.001(3) -0.003(4)
C24 0.031(4) 0.030(4) 0.034(4) -0.004(3) 0.006(3) 0.013(3)
C25 0.044(5) 0.026(4) 0.022(4) -0.008(3) -0.004(3) -0.001(4)
C26 0.037(4) 0.030(4) 0.025(4) -0.010(3) 0.002(3) 0.009(3)
C27 0.040(5) 0.034(4) 0.021(4) -0.006(3) 0.007(3) 0.002(4)
C28 0.041(5) 0.041(5) 0.025(4) 0.003(3) 0.012(3) 0.010(4)
C29 0.035(4) 0.036(4) 0.026(4) -0.003(3) -0.004(3) -0.003(4)
C30 0.037(4) 0.045(5) 0.025(4) 0.007(3) 0.011(3) -0.001(4)
C31 0.039(4) 0.019(3) 0.024(4) -0.004(3) 0.007(3) -0.002(3)
C32 0.032(4) 0.027(4) 0.043(5) -0.002(3) 0.012(3) -0.004(3)
C33 0.024(4) 0.041(5) 0.043(5) -0.003(4) 0.002(3) 0.003(4)
C34 0.045(5) 0.028(4) 0.034(4) -0.002(3) 0.001(4) 0.007(4)
C35 0.029(4) 0.022(4) 0.030(4) -0.006(3) 0.004(3) 0.002(3)
C36 0.026(4) 0.037(4) 0.026(4) 0.002(3) 0.007(3) -0.002(3)
C37 0.036(5) 0.045(5) 0.030(4) -0.008(4) 0.010(3) -0.007(4)
C38 0.030(4) 0.055(5) 0.030(4) -0.004(4) 0.003(3) -0.006(4)
C39 0.035(4) 0.047(5) 0.025(4) 0.002(3) 0.006(3) 0.004(4)
C40 0.023(4) 0.043(5) 0.025(4) -0.002(3) 0.008(3) 0.005(3)
N1 0.034(4) 0.033(4) 0.034(4) 0.003(3) 0.005(3) -0.005(3)
N2 0.040(4) 0.025(3) 0.031(3) 0.001(3) 0.006(3) -0.002(3)
N3 0.034(4) 0.043(4) 0.029(3) 0.004(3) 0.004(3) 0.005(3)
N4 0.041(4) 0.035(4) 0.029(3) 0.002(3) -0.001(3) -0.006(3)
N5 0.036(4) 0.029(3) 0.026(3) 0.004(3) -0.003(3) 0.001(3)
N6 0.025(3) 0.031(3) 0.030(3) -0.003(3) 0.001(3) 0.001(3)
N7 0.036(4) 0.028(3) 0.031(3) 0.006(3) 0.004(3) -0.002(3)
N8 0.027(3) 0.026(3) 0.030(3) 0.000(3) 0.001(3) 0.002(3)
N9 0.026(3) 0.027(3) 0.029(3) -0.001(3) 0.004(3) -0.003(3)
N10 0.035(4) 0.022(3) 0.032(3) -0.006(3) 0.011(3) -0.006(3)
N11 0.020(3) 0.023(3) 0.032(3) 0.000(2) 0.001(2) 0.003(3)
N12 0.031(3) 0.023(3) 0.033(3) 0.006(3) 0.006(3) 0.005(3)
N13 0.033(4) 0.026(3) 0.030(3) -0.003(3) 0.008(3) 0.000(3)
N14 0.039(4) 0.027(3) 0.029(3) 0.000(3) 0.003(3) 0.006(3)
N15 0.031(3) 0.028(3) 0.028(3) 0.001(3) 0.001(3) 0.000(3)
N16 0.038(4) 0.031(3) 0.025(3) 0.000(3) 0.004(3) 0.004(3)
N17 0.034(4) 0.030(3) 0.029(3) 0.004(3) 0.003(3) 0.007(3)
N18 0.032(4) 0.036(4) 0.027(3) 0.005(3) -0.001(3) 0.002(3)
N19 0.042(4) 0.034(4) 0.028(3) 0.001(3) 0.001(3) 0.008(3)
N20 0.037(4) 0.040(4) 0.030(3) 0.006(3) 0.008(3) -0.001(3)
O9W 0.040(4) 0.054(4) 0.089(5) 0.003(4) 0.021(4) 0.001(3)

loop_
_atom_type_symbol
_atom_type_description
_atom_type_scat_dispersion_real
_atom_type_scat_dispersion_imag
_atom_type_scat_source
C C 0.0033 0.0016 'International Tables Vol C Tables 4.2.6.8 and 6.1.1.4'
H H 0.0000 0.0000 'International Tables Vol C Tables 4.2.6.8 and 6.1.1.4'
N N 0.0061 0.0033 'International Tables Vol C Tables 4.2.6.8 and 6.1.1.4'
O O 0.0106 0.0060 'International Tables Vol C Tables 4.2.6.8 and 6.1.1.4'
Cs Cs -0.3680 2.1192 'International Tables Vol C Tables 4.2.6.8 and 6.1.1.4'
S S 0.1246 0.1234 'International Tables Vol C Tables 4.2.6.8 and 6.1.1.4'
K K 0.2009 0.2494 'International Tables Vol C Tables 4.2.6.8 and 6.1.1.4'

loop_
_geom_angle_atom_site_label_1
_geom_angle_atom_site_label_2
_geom_angle_atom_site_label_3
_geom_angle
_geom_angle_site_symmetry_1
_geom_angle_site_symmetry_3
_geom_angle_publ_flag
O1 Cs1 O2 64.58(15) . . ?
O1 Cs1 O3 113.67(16) . . ?
O2 Cs1 O3 62.58(16) . . ?
O1 Cs1 O3W 154.88(19) . . ?
O2 Cs1 O3W 97.39(19) . . ?
O3 Cs1 O3W 67.6(2) . . ?
O1 Cs1 O5 65.60(16) . . ?
O2 Cs1 O5 117.70(15) . . ?
O3 Cs1 O5 109.16(16) . . ?
O3W Cs1 O5 139.14(19) . . ?
O1 Cs1 O4 113.55(15) . . ?
O2 Cs1 O4 113.90(15) . . ?
O3 Cs1 O4 60.14(15) . . ?
O3W Cs1 O4 89.26(18) . . ?
O5 Cs1 O4 58.71(15) . . ?
O1 Cs1 O2W 111.77(18) . . ?
O2 Cs1 O2W 171.20(18) . . ?
O3 Cs1 O2W 114.26(19) . . ?
O3W Cs1 O2W 88.4(2) . . ?
O5 Cs1 O2W 54.58(18) . . ?
O4 Cs1 O2W 59.35(18) . . ?
O1 Cs1 O1W 69.65(19) . . ?
O2 Cs1 O1W 130.56(19) . . ?
O3 Cs1 O1W 160.4(2) . . ?
O3W Cs1 O1W 118.2(2) . . ?
O5 Cs1 O1W 53.4(2) . . ?
O4 Cs1 O1W 100.5(2) . . ?
O2W Cs1 O1W 50.2(2) . . ?
O1 Cs1 K2 106.45(12) . 1_655 ?
O2 Cs1 K2 71.05(11) . 1_655 ?
O3 Cs1 K2 91.43(12) . 1_655 ?
O3W Cs1 K2 49.07(15) . 1_655 ?
O5 Cs1 K2 159.41(11) . 1_655 ?
O4 Cs1 K2 137.52(10) . 1_655 ?
O2W Cs1 K2 117.68(15) . 1_655 ?
O1W Cs1 K2 106.35(18) . 1_655 ?
O9W K2 O10 119.6(2) . . ?
O9W K2 O6 129.5(2) . . ?
O10 K2 O6 68.10(18) . . ?
O9W K2 O9 101.0(2) . . ?
O10 K2 O9 65.20(17) . . ?
O6 K2 O9 123.41(18) . . ?
O9W K2 O7 112.8(2) . . ?
O10 K2 O7 124.61(18) . . ?
O6 K2 O7 65.39(17) . . ?
O9 K2 O7 121.57(17) . . ?
O9W K2 O8 94.26(19) . . ?
O10 K2 O8 124.37(17) . . ?
O6 K2 O8 123.56(17) . . ?
O9 K2 O8 65.89(16) . . ?
O7 K2 O8 65.39(15) . . ?
O9W K2 Cs1 51.92(16) . 1_455 ?
O10 K2 Cs1 67.64(13) . 1_455 ?
O6 K2 Cs1 109.11(13) . 1_455 ?
O9 K2 Cs1 80.61(12) . 1_455 ?
O7 K2 Cs1 157.04(12) . 1_455 ?
O8 K2 Cs1 126.86(12) . 1_455 ?
C1 O1 Cs1 141.3(5) . . ?
C7 O2 Cs1 141.6(5) . . ?
C13 O3 Cs1 145.5(5) . . ?
C19 O4 Cs1 143.7(5) . . ?
C25 O5 Cs1 141.1(5) . . ?
C4 O6 K2 137.6(5) . . ?
C10 O7 K2 134.9(5) . . ?
C16 O8 K2 132.7(5) . . ?
C22 O9 K2 139.9(5) . . ?
C28 O10 K2 136.4(5) . . ?
O13 S1 O12 112.9(5) . . ?
O13 S1 O11 113.5(4) . . ?
O12 S1 O11 111.7(4) . . ?
O13 S1 C31 104.6(4) . . ?
O12 S1 C31 107.3(3) . . ?
O11 S1 C31 106.2(4) . . ?
O16 S2 O14 113.1(5) . . ?
O16 S2 O15 111.4(4) . . ?
O14 S2 O15 112.5(5) . . ?
O16 S2 C36 105.7(4) . . ?
O14 S2 C36 106.3(4) . . ?
O15 S2 C36 107.3(4) . . ?
O1 C1 N1 127.4(8) . . ?
O1 C1 N2 124.5(7) . . ?
N1 C1 N2 108.0(7) . . ?
N3 C2 N1 116.4(7) . . ?
N3 C2 C3 104.2(6) . . ?
N1 C2 C3 103.0(6) . . ?
N4 C3 N2 116.0(6) . . ?
N4 C3 C2 101.9(6) . . ?
N2 C3 C2 103.4(6) . . ?
O6 C4 N4 125.5(8) . . ?
O6 C4 N3 125.3(8) . . ?
N4 C4 N3 109.2(7) . . ?
N5 C5 N2 113.4(6) . . ?
N4 C6 N7 112.9(6) . . ?
O2 C7 N6 125.8(7) . . ?
O2 C7 N5 125.1(7) . . ?
N6 C7 N5 109.0(6) . . ?
N7 C8 N5 116.5(6) . . ?
N7 C8 C9 103.0(6) . . ?
N5 C8 C9 102.8(6) . . ?
N8 C9 N6 114.6(6) . . ?
N8 C9 C8 103.5(6) . . ?
N6 C9 C8 102.8(6) . . ?
O7 C10 N7 129.4(7) . . ?
O7 C10 N8 125.1(7) . . ?
N7 C10 N8 105.5(6) . . ?
N6 C11 N9 114.0(6) . . ?
N8 C12 N11 113.3(6) . . ?
O3 C13 N9 125.9(8) . . ?
O3 C13 N10 126.6(8) . . ?
N9 C13 N10 107.5(7) . . ?
N9 C14 N11 114.5(6) . . ?
N9 C14 C15 103.1(6) . . ?
N11 C14 C15 103.8(6) . . ?
N10 C15 N12 116.1(6) . . ?
N10 C15 C14 103.6(6) . . ?
N12 C15 C14 103.2(6) . . ?
O8 C16 N12 125.3(7) . . ?
O8 C16 N11 126.8(7) . . ?
N12 C16 N11 107.8(6) . . ?
N10 C17 N13 114.2(6) . . ?
N12 C18 N15 113.0(6) . . ?
O4 C19 N13 126.5(7) . . ?
O4 C19 N14 126.0(7) . . ?
N13 C19 N14 107.5(7) . . ?
N15 C20 N13 115.0(6) . . ?
N15 C20 C21 103.1(6) . . ?
N13 C20 C21 102.8(6) . . ?
N16 C21 N14 116.2(6) . . ?
N16 C21 C20 103.3(6) . . ?
N14 C21 C20 103.5(6) . . ?
O9 C22 N15 125.5(7) . . ?
O9 C22 N16 126.5(7) . . ?
N15 C22 N16 108.1(7) . . ?
N14 C23 N17 113.1(6) . . ?
N19 C24 N16 114.0(6) . . ?
O5 C25 N18 126.0(7) . . ?
O5 C25 N17 126.7(7) . . ?
N18 C25 N17 107.4(7) . . ?
N19 C26 N17 116.0(6) . . ?
N19 C26 C27 103.5(6) . . ?
N17 C26 C27 103.6(6) . . ?
N18 C27 N20 115.1(6) . . ?
N18 C27 C26 102.6(6) . . ?
N20 C27 C26 103.1(6) . . ?
O10 C28 N20 127.5(8) . . ?
O10 C28 N19 124.2(8) . . ?
N20 C28 N19 108.3(7) . . ?
N18 C29 N1 114.1(6) . . ?
N3 C30 N20 114.9(6) . . ?
C32 C31 C35 120.9(7) . . ?
C32 C31 S1 117.2(6) . . ?
C35 C31 S1 121.9(6) . . ?
C31 C32 C33 121.0(7) . . ?
C34 C33 C32 119.8(8) . . ?
C33 C34 C35 121.7(8) . 3_766 ?
C31 C35 C34 123.5(7) . 3_766 ?
C31 C35 C35 118.1(8) . 3_766 ?
C34 C35 C35 118.4(9) 3_766 3_766 ?
C37 C36 C40 121.2(7) . . ?
C37 C36 S2 117.1(6) . . ?
C40 C36 S2 121.6(6) . . ?
C36 C37 C38 120.1(8) . . ?
C39 C38 C37 120.6(8) . . ?
C38 C39 C40 121.8(8) . 3_666 ?
C40 C40 C36 118.9(9) 3_666 . ?
C40 C40 C39 117.4(9) 3_666 3_666 ?
C36 C40 C39 123.7(7) . 3_666 ?
C1 N1 C2 113.1(7) . . ?
C1 N1 C29 121.2(7) . . ?
C2 N1 C29 125.4(6) . . ?
C1 N2 C5 122.0(7) . . ?
C1 N2 C3 112.4(6) . . ?
C5 N2 C3 125.6(6) . . ?
C4 N3 C2 111.9(7) . . ?
C4 N3 C30 123.3(7) . . ?
C2 N3 C30 124.7(7) . . ?
C4 N4 C3 112.6(7) . . ?
C4 N4 C6 123.1(7) . . ?
C3 N4 C6 123.8(7) . . ?
C7 N5 C5 121.8(7) . . ?
C7 N5 C8 112.5(6) . . ?
C5 N5 C8 124.8(6) . . ?
C7 N6 C11 124.2(7) . . ?
C7 N6 C9 112.6(6) . . ?
C11 N6 C9 122.5(6) . . ?
C8 N7 C10 115.2(6) . . ?
C8 N7 C6 125.5(7) . . ?
C10 N7 C6 119.3(7) . . ?
C10 N8 C12 119.7(6) . . ?
C10 N8 C9 111.6(6) . . ?
C12 N8 C9 124.1(6) . . ?
C13 N9 C14 111.7(6) . . ?
C13 N9 C11 121.7(7) . . ?
C14 N9 C11 123.7(6) . . ?
C13 N10 C17 121.3(7) . . ?
C13 N10 C15 113.2(6) . . ?
C17 N10 C15 124.2(7) . . ?
C16 N11 C12 121.1(6) . . ?
C16 N11 C14 112.9(6) . . ?
C12 N11 C14 125.6(6) . . ?
C16 N12 C18 123.5(6) . . ?
C16 N12 C15 112.4(6) . . ?
C18 N12 C15 124.1(6) . . ?
C19 N13 C20 113.2(6) . . ?
C19 N13 C17 123.0(7) . . ?
C20 N13 C17 123.5(7) . . ?
C19 N14 C23 121.4(7) . . ?
C19 N14 C21 112.9(6) . . ?
C23 N14 C21 125.2(6) . . ?
C22 N15 C20 111.7(6) . . ?
C22 N15 C18 121.1(7) . . ?
C20 N15 C18 125.3(6) . . ?
C22 N16 C21 113.5(6) . . ?
C22 N16 C24 121.2(7) . . ?
C21 N16 C24 125.2(6) . . ?
C25 N17 C23 122.1(7) . . ?
C25 N17 C26 113.1(6) . . ?
C23 N17 C26 124.8(6) . . ?
C25 N18 C29 123.0(7) . . ?
C25 N18 C27 113.1(6) . . ?
C29 N18 C27 123.3(6) . . ?
C28 N19 C24 122.7(7) . . ?
C28 N19 C26 111.5(6) . . ?
C24 N19 C26 125.2(7) . . ?
C28 N20 C30 122.2(7) . . ?
C28 N20 C27 113.3(7) . . ?
C30 N20 C27 124.1(7) . . ?

loop_
_geom_bond_atom_site_label_1
_geom_bond_atom_site_label_2
_geom_bond_distance
_geom_bond_site_symmetry_2
_geom_bond_publ_flag
Cs1 O1 3.003(6) . ?
Cs1 O2 3.072(6) . ?
Cs1 O3 3.099(6) . ?
Cs1 O3W 3.175(9) . ?
Cs1 O5 3.134(6) . ?
Cs1 O4 3.243(6) . ?
Cs1 O2W 3.368(9) . ?
Cs1 O1W 3.675(11) . ?
Cs1 K2 5.022(3) 1_655 ?
K2 O9W 2.781(8) . ?
K2 O10 2.889(7) . ?
K2 O6 2.914(7) . ?
K2 O9 2.943(7) . ?
K2 O7 2.996(6) . ?
K2 O8 3.065(6) . ?
K2 Cs1 5.022(3) 1_455 ?
O1 C1 1.229(10) . ?
O2 C7 1.223(9) . ?
O3 C13 1.205(10) . ?
O4 C19 1.215(10) . ?
O5 C25 1.229(10) . ?
O6 C4 1.229(10) . ?
O7 C10 1.213(9) . ?
O8 C16 1.229(9) . ?
O9 C22 1.211(9) . ?
O10 C28 1.231(10) . ?
O11 S1 1.454(7) . ?
O12 S1 1.459(6) . ?
O13 S1 1.454(7) . ?
O14 S2 1.435(8) . ?
O15 S2 1.459(8) . ?
O16 S2 1.454(6) . ?
S1 C31 1.795(8) . ?
S2 C36 1.801(8) . ?
C1 N1 1.353(10) . ?
C1 N2 1.396(10) . ?
C2 N3 1.442(11) . ?
C2 N1 1.456(10) . ?
C2 C3 1.566(11) . ?
C3 N4 1.464(10) . ?
C3 N2 1.439(10) . ?
C4 N4 1.359(11) . ?
C4 N3 1.367(11) . ?
C5 N5 1.455(9) . ?
C5 N2 1.447(10) . ?
C6 N4 1.456(10) . ?
C6 N7 1.487(10) . ?
C7 N6 1.345(10) . ?
C7 N5 1.365(10) . ?
C8 N7 1.417(10) . ?
C8 N5 1.456(10) . ?
C8 C9 1.555(10) . ?
C9 N8 1.444(10) . ?
C9 N6 1.468(10) . ?
C10 N7 1.370(10) . ?
C10 N8 1.417(9) . ?
C11 N6 1.455(10) . ?
C11 N9 1.433(10) . ?
C12 N8 1.439(9) . ?
C12 N11 1.463(9) . ?
C13 N9 1.390(10) . ?
C13 N10 1.372(11) . ?
C14 N9 1.461(10) . ?
C14 N11 1.438(9) . ?
C14 C15 1.558(10) . ?
C15 N10 1.438(10) . ?
C15 N12 1.451(9) . ?
C16 N12 1.386(10) . ?
C16 N11 1.377(10) . ?
C17 N10 1.457(10) . ?
C17 N13 1.448(9) . ?
C18 N12 1.455(9) . ?
C18 N15 1.440(10) . ?
C19 N13 1.361(10) . ?
C19 N14 1.387(10) . ?
C20 N15 1.464(10) . ?
C20 N13 1.454(10) . ?
C20 C21 1.557(10) . ?
C21 N16 1.436(10) . ?
C21 N14 1.435(10) . ?
C22 N15 1.379(9) . ?
C22 N16 1.366(10) . ?
C23 N14 1.455(10) . ?
C23 N17 1.451(10) . ?
C24 N19 1.431(10) . ?
C24 N16 1.464(9) . ?
C25 N18 1.367(10) . ?
C25 N17 1.374(10) . ?
C26 N19 1.464(10) . ?
C26 N17 1.425(10) . ?
C26 C27 1.559(11) . ?
C27 N18 1.440(10) . ?
C27 N20 1.459(11) . ?
C28 N20 1.357(11) . ?
C28 N19 1.396(11) . ?
C29 N18 1.462(10) . ?
C29 N1 1.454(10) . ?
C30 N3 1.433(11) . ?
C30 N20 1.454(10) . ?
C31 C32 1.370(11) . ?
C31 C35 1.429(10) . ?
C32 C33 1.396(12) . ?
C33 C34 1.370(12) . ?
C34 C35 1.419(11) 3_766 ?
C35 C34 1.419(11) 3_766 ?
C35 C35 1.436(15) 3_766 ?
C36 C37 1.357(11) . ?
C36 C40 1.427(11) . ?
C37 C38 1.425(12) . ?
C38 C39 1.347(12) . ?
C39 C40 1.436(11) 3_666 ?
C40 C40 1.440(16) 3_666 ?
C40 C39 1.436(11) 3_666 ?
